data_2241160
loop_
_publ_author_name
'Paul, Rima'
'Bora, Sanchay Jyoti'

_publ_section_title
;
 Redetermined structure of 4,4'-bipyridine--1,4-phenylenediacetic acid
 (1:1) co-crystal
;
_journal_issue 10
_journal_name_full 'Acta Crystallographica Section E'
_journal_page_first o799
_journal_page_last o800
_journal_paper_doi 10.1107/S2056989015017569
_journal_volume 71
_journal_year 2015
_chemical_formula_iupac 'C10 H8 N2 , C10 H10 O4'
_chemical_formula_moiety 'C10 H8 N2 , C10 H10 O4'
_chemical_formula_sum 'C20 H18 N2 O4'
_chemical_formula_weight 350.36
_chemical_name_systematic
;
4,4'-Bipyridine--1,4-phenylenediacetic acid (1:1)
;
_space_group_IT_number 2
_symmetry_cell_setting triclinic
_symmetry_space_group_name_Hall '-P 1'
_symmetry_space_group_name_H-M 'P -1'
_atom_sites_solution_hydrogens geom
_atom_sites_solution_primary direct
_atom_sites_solution_secondary difmap
_audit_creation_method SHELXL-97
_cell_angle_alpha 99.508(6)
_cell_angle_beta 94.297(6)
_cell_angle_gamma 97.643(7)
_cell_formula_units_Z 1
_cell_length_a 4.5577(5)
_cell_length_b 6.9806(8)
_cell_length_c 13.7995(15)
_cell_measurement_temperature 296(2)
_cell_volume 427.05(8)
_computing_cell_refinement
;
SAINT (Bruker, 2004)
;
_computing_data_collection
;
SMART (Bruker, 2004)
;
_computing_data_reduction
;
SAINT (Bruker, 2004)
;
_computing_molecular_graphics
;
ORTEP-3 for Windows (Farrugia, 2012)
;
_computing_publication_material
;
SHELXL-97 (Sheldrick, 2008)
;
_computing_structure_refinement
;
SHELXL-97 (Sheldrick, 2008)
;
_computing_structure_solution
;
SHELXS-97 (Sheldrick, 2008)
;
_diffrn_ambient_temperature 296(2)
_diffrn_measured_fraction_theta_full 0.982
_diffrn_measured_fraction_theta_max 0.982
_diffrn_measurement_device_type 'Bruker SMART CCD'
_diffrn_measurement_method 'phi and omega scans'
_diffrn_radiation_monochromator graphite
_diffrn_radiation_source 'fine-focus sealed tube'
_diffrn_radiation_type MoK\a
_diffrn_radiation_wavelength 0.71073
_diffrn_reflns_av_R_equivalents 0.0278
_diffrn_reflns_av_sigmaI/netI 0.0227
_diffrn_reflns_limit_h_max 6
_diffrn_reflns_limit_h_min -6
_diffrn_reflns_limit_k_max 9
_diffrn_reflns_limit_k_min -9
_diffrn_reflns_limit_l_max 19
_diffrn_reflns_limit_l_min -19
_diffrn_reflns_number 8581
_diffrn_reflns_theta_full 29.84
_diffrn_reflns_theta_max 29.84
_diffrn_reflns_theta_min 3.01
_exptl_absorpt_coefficient_mu 0.096
_exptl_absorpt_correction_type none
_exptl_crystal_colour colourless
_exptl_crystal_density_diffrn 1.362
_exptl_crystal_density_method 'not measured'
_exptl_crystal_description 'rectangular block'
_exptl_crystal_F_000 184
_exptl_crystal_size_max 0.20
_exptl_crystal_size_mid 0.17
_exptl_crystal_size_min 0.13
_refine_diff_density_max 0.192
_refine_diff_density_min -0.156
_refine_ls_extinction_coef 0.061(11)
_refine_ls_extinction_expression Fc^*^=kFc[1+0.001xFc^2^\l^3^/sin(2\q)]^-1/4^
_refine_ls_extinction_method SHELXL
_refine_ls_goodness_of_fit_ref 1.049
_refine_ls_hydrogen_treatment refall
_refine_ls_matrix_type full
_refine_ls_number_parameters 155
_refine_ls_number_reflns 2405
_refine_ls_number_restraints 0
_refine_ls_restrained_S_all 1.049
_refine_ls_R_factor_all 0.0535
_refine_ls_R_factor_gt 0.0408
_refine_ls_shift/su_max 0.001
_refine_ls_shift/su_mean 0.000
_refine_ls_structure_factor_coef Fsqd
_refine_ls_weighting_details 'calc w=1/[\s^2^(Fo^2^)+(0.0605P)^2^+0.0515P] where P=(Fo^2^+2Fc^2^)/3'
_refine_ls_weighting_scheme calc
_refine_ls_wR_factor_gt 0.1126
_refine_ls_wR_factor_ref 0.1228
_reflns_number_gt 1876
_reflns_number_total 2405
_reflns_threshold_expression I>2\s(I)
_cod_data_source_file hb7506sup1.cif
_cod_data_source_block I
_cod_database_code 2241160

loop_
_symmetry_equiv_pos_as_xyz
'x, y, z'
'-x, -y, -z'

loop_
_atom_site_type_symbol
_atom_site_label
_atom_site_fract_x
_atom_site_fract_y
_atom_site_fract_z
_atom_site_U_iso_or_equiv
_atom_site_adp_type
_atom_site_calc_flag
_atom_site_occupancy
_atom_site_symmetry_multiplicity
O O1 0.8197(2) 0.45294(13) -0.18830(6) 0.0541(3) Uani d 1 1
C C1 0.7209(2) 0.60720(15) -0.21279(8) 0.0408(3) Uani d 1 1
C C2 0.5619(3) 0.71533(19) -0.13310(10) 0.0490(3) Uani d 1 1
C C3 0.7850(2) 0.86342(15) -0.06291(8) 0.0400(3) Uani d 1 1
C C4 0.9459(3) 0.80852(16) 0.01476(9) 0.0454(3) Uani d 1 1
C C5 0.8422(3) 1.05717(17) -0.07687(8) 0.0446(3) Uani d 1 1
O O2 0.7616(3) 0.66207(15) -0.28973(7) 0.0675(3) Uani d 1 1
N N1 0.8832(2) 0.73182(15) 0.32203(7) 0.0476(3) Uani d 1 1
C C6 0.8316(3) 0.67172(18) 0.40629(9) 0.0517(3) Uani d 1 1
C C7 0.6844(3) 0.77149(18) 0.47798(9) 0.0487(3) Uani d 1 1
C C8 0.5796(2) 0.94340(15) 0.46266(7) 0.0376(2) Uani d 1 1
C C10 0.7840(3) 0.8964(2) 0.30711(10) 0.0566(3) Uani d 1 1
C C9 0.6326(3) 1.00451(19) 0.37423(9) 0.0532(3) Uani d 1 1
H H9 0.927(5) 0.382(3) -0.2421(15) 0.104(7) Uiso d 1 1
H H3 0.908(3) 0.676(2) 0.0263(11) 0.061(4) Uiso d 1 1
H H4 0.731(3) 1.100(2) -0.1302(11) 0.055(4) Uiso d 1 1
H H6 0.660(3) 0.722(2) 0.5378(12) 0.067(4) Uiso d 1 1
H H1 0.462(4) 0.621(2) -0.0977(12) 0.065(4) Uiso d 1 1
H H8 0.822(4) 0.935(2) 0.2459(13) 0.073(5) Uiso d 1 1
H H7 0.560(4) 1.122(3) 0.3533(13) 0.081(5) Uiso d 1 1
H H2 0.412(4) 0.787(3) -0.1669(12) 0.071(5) Uiso d 1 1
H H5 0.902(4) 0.551(3) 0.4159(12) 0.071(4) Uiso d 1 1

loop_
_atom_site_aniso_label
_atom_site_aniso_U_11
_atom_site_aniso_U_22
_atom_site_aniso_U_33
_atom_site_aniso_U_12
_atom_site_aniso_U_13
_atom_site_aniso_U_23
O1 0.0764(6) 0.0483(5) 0.0463(5) 0.0272(4) 0.0173(4) 0.0141(4)
C1 0.0449(6) 0.0370(5) 0.0403(5) 0.0071(4) 0.0035(4) 0.0055(4)
C2 0.0434(6) 0.0489(6) 0.0549(7) 0.0115(5) 0.0119(5) 0.0025(5)
C3 0.0431(5) 0.0405(5) 0.0396(5) 0.0148(4) 0.0163(4) 0.0046(4)
C4 0.0580(7) 0.0363(5) 0.0467(6) 0.0141(5) 0.0146(5) 0.0116(4)
C5 0.0545(7) 0.0452(6) 0.0394(5) 0.0184(5) 0.0097(5) 0.0116(4)
O2 0.1023(8) 0.0630(6) 0.0502(5) 0.0351(6) 0.0215(5) 0.0232(4)
N1 0.0507(6) 0.0478(5) 0.0450(5) 0.0158(4) 0.0075(4) 0.0023(4)
C6 0.0643(8) 0.0439(6) 0.0511(7) 0.0221(6) 0.0096(6) 0.0075(5)
C7 0.0631(7) 0.0441(6) 0.0443(6) 0.0189(5) 0.0116(5) 0.0117(5)
C8 0.0370(5) 0.0374(5) 0.0379(5) 0.0073(4) 0.0026(4) 0.0045(4)
C10 0.0714(9) 0.0614(8) 0.0466(7) 0.0285(6) 0.0200(6) 0.0159(6)
C9 0.0691(8) 0.0515(7) 0.0490(6) 0.0284(6) 0.0181(6) 0.0166(5)

loop_
_atom_type_symbol
_atom_type_description
_atom_type_scat_dispersion_real
_atom_type_scat_dispersion_imag
_atom_type_scat_source
C C 0.0033 0.0016 'International Tables Vol C Tables 4.2.6.8 and 6.1.1.4'
H H 0.0000 0.0000 'International Tables Vol C Tables 4.2.6.8 and 6.1.1.4'
N N 0.0061 0.0033 'International Tables Vol C Tables 4.2.6.8 and 6.1.1.4'
O O 0.0106 0.0060 'International Tables Vol C Tables 4.2.6.8 and 6.1.1.4'

loop_
_geom_angle_atom_site_label_1
_geom_angle_atom_site_label_2
_geom_angle_atom_site_label_3
_geom_angle_site_symmetry_1
_geom_angle_site_symmetry_3
_geom_angle
C1 O1 H9 . . 112.6(12)
O2 C1 O1 . . 123.26(10)
O2 C1 C2 . . 123.39(11)
O1 C1 C2 . . 113.30(10)
C3 C2 C1 . . 109.58(9)
C3 C2 H1 . . 110.0(9)
C1 C2 H1 . . 108.9(10)
C3 C2 H2 . . 109.4(9)
C1 C2 H2 . . 107.7(9)
H1 C2 H2 . . 111.2(13)
C4 C3 C5 . . 118.28(11)
C4 C3 C2 . . 121.06(10)
C5 C3 C2 . . 120.61(10)
C5 C4 C3 2_775 . 120.99(10)
C5 C4 H3 2_775 . 119.3(9)
C3 C4 H3 . . 119.7(9)
C4 C5 C3 2_775 . 120.73(11)
C4 C5 H4 2_775 . 119.2(8)
C3 C5 H4 . . 120.1(8)
C6 N1 C10 . . 117.10(10)
N1 C6 C7 . . 123.47(11)
N1 C6 H5 . . 116.3(10)
C7 C6 H5 . . 120.2(10)
C6 C7 C8 . . 119.66(11)
C6 C7 H6 . . 119.0(10)
C8 C7 H6 . . 121.4(10)
C9 C8 C7 . . 116.53(10)
C9 C8 C8 . 2_676 121.59(12)
C7 C8 C8 . 2_676 121.88(12)
N1 C10 C9 . . 123.35(12)
N1 C10 H8 . . 115.3(10)
C9 C10 H8 . . 121.3(10)
C10 C9 C8 . . 119.89(11)
C10 C9 H7 . . 116.0(11)
C8 C9 H7 . . 124.1(11)

loop_
_geom_bond_atom_site_label_1
_geom_bond_atom_site_label_2
_geom_bond_site_symmetry_2
_geom_bond_distance
O1 C1 . 1.3051(13)
O1 H9 . 1.02(2)
C1 O2 . 1.2056(14)
C1 C2 . 1.5147(16)
C2 C3 . 1.5108(17)
C2 H1 . 0.970(16)
C2 H2 . 1.027(17)
C3 C4 . 1.3877(16)
C3 C5 . 1.3908(15)
C4 C5 2_775 1.3844(18)
C4 H3 . 0.961(15)
C5 C4 2_775 1.3844(18)
C5 H4 . 0.972(14)
N1 C6 . 1.3264(16)
N1 C10 . 1.3301(16)
C6 C7 . 1.3820(17)
C6 H5 . 0.964(17)
C7 C8 . 1.3906(15)
C7 H6 . 0.955(16)
C8 C9 . 1.3850(16)
C8 C8 2_676 1.486(2)
C10 C9 . 1.3810(17)
C10 H8 . 0.950(18)
C9 H7 . 0.998(19)

loop_
_geom_hbond_atom_site_label_D
_geom_hbond_atom_site_label_H
_geom_hbond_atom_site_label_A
_geom_hbond_site_symmetry_A
_geom_hbond_distance_DH
_geom_hbond_distance_HA
_geom_hbond_distance_DA
_geom_hbond_angle_DHA
O1 H9 N1 2_765 1.02(2) 1.62(2) 2.6373(13) 176(2)
C7 H6 O2 1_556 0.954(16) 2.504(16) 3.4196(16) 160.8(11)
C9 H7 O2 2_675 1.00(2) 2.45(2) 3.4205(18) 162.2(16)

_cod_database_fobs_code 2241160
